data_7009965
loop_
_publ_author_name
'Broder, Charlotte K.'
'Goeta, Andr\'es E.'
'Howard, Judith A. K.'
'Hughes, Andrew K.'
'Johnson, Andrew L.'
'Malget, John M.'
'Wade, Ken'

_publ_section_title
;
 Insertion and cleavage reactions of [closo-3,1,2-Ta(NMe2)3(C2B9H11)]
 with nitriles, phenols and thiols; structural characterisation of
 N,N-dimethylamidinate ligands&#x200A;&#x2020;
;
_journal_issue 20
_journal_name_full 'Journal of the Chemical Society, Dalton Transactions'
_journal_page_first 3526
_journal_paper_doi 10.1039/b004862n
_journal_year 2000
_chemical_formula_sum 'C14 H38 B9 N6 Ta'
_chemical_formula_weight 568.74
_chemical_name_systematic
; 
 ? 
;
_space_group_IT_number 2
_symmetry_cell_setting triclinic
_symmetry_space_group_name_Hall '-P 1'
_symmetry_space_group_name_H-M 'P -1'
_atom_sites_solution_hydrogens geom
_atom_sites_solution_primary direct
_atom_sites_solution_secondary difmap
_audit_creation_method SHELXL-97
_cell_angle_alpha 78.3220(10)
_cell_angle_beta 83.6740(10)
_cell_angle_gamma 75.0130(10)
_cell_formula_units_Z 2
_cell_length_a 9.3136(5)
_cell_length_b 10.4888(6)
_cell_length_c 13.2061(7)
_cell_measurement_reflns_used 980
_cell_measurement_temperature 150(2)
_cell_measurement_theta_max 23.91
_cell_measurement_theta_min 5.13
_cell_volume 1218.12(12)
_computing_cell_refinement 'SMART-NT V5.0 (Bruker, 1998a)'
_computing_data_collection 'SMART-NT V5.0 (Bruker, 1998a)'
_computing_data_reduction 'SAINT-NT V5.0 (Bruker, 1998b)'
_computing_molecular_graphics 'SHELXTL-NT V5.1 (Bruker, 1998c)'
_computing_publication_material 'SHELXTL-NT V5.1 (Bruker, 1998c)'
_computing_structure_refinement 'SHELXL-97 (Sheldrick, 1997)'
_computing_structure_solution 'SHELXS-97 (Sheldrick, 1990)'
_diffrn_ambient_temperature 150(2)
_diffrn_measured_fraction_theta_full 0.990
_diffrn_measured_fraction_theta_max 0.990
_diffrn_measurement_device_type 'Bruker SMART-CCD'
_diffrn_measurement_method /w
_diffrn_radiation_monochromator graphite
_diffrn_radiation_source 'fine-focus sealed tube'
_diffrn_radiation_type MoK\a
_diffrn_radiation_wavelength 0.71073
_diffrn_reflns_av_R_equivalents 0.0621
_diffrn_reflns_av_sigmaI/netI 0.0507
_diffrn_reflns_limit_h_max 12
_diffrn_reflns_limit_h_min -12
_diffrn_reflns_limit_k_max 13
_diffrn_reflns_limit_k_min -13
_diffrn_reflns_limit_l_max 17
_diffrn_reflns_limit_l_min -17
_diffrn_reflns_number 13888
_diffrn_reflns_theta_full 27.55
_diffrn_reflns_theta_max 27.55
_diffrn_reflns_theta_min 1.58
_diffrn_standards_decay_% 0
_exptl_absorpt_coefficient_mu 4.525
_exptl_absorpt_correction_T_max 0.7730
_exptl_absorpt_correction_T_min 0.2647
_exptl_absorpt_correction_type empirical
_exptl_absorpt_process_details 'SHELXTL-NT V5.1 (Bruker, 1998c)'
_exptl_crystal_colour Yellow
_exptl_crystal_density_diffrn 1.551
_exptl_crystal_density_meas ?
_exptl_crystal_density_method .
_exptl_crystal_description Plate
_exptl_crystal_F_000 564
_exptl_crystal_size_max 0.40
_exptl_crystal_size_mid 0.25
_exptl_crystal_size_min 0.06
_refine_diff_density_max 1.935
_refine_diff_density_min -1.055
_refine_diff_density_rms 0.137
_refine_ls_extinction_coef 'not refined'
_refine_ls_extinction_method none
_refine_ls_goodness_of_fit_ref 1.039
_refine_ls_hydrogen_treatment refU
_refine_ls_matrix_type full
_refine_ls_number_parameters 280
_refine_ls_number_reflns 5565
_refine_ls_number_restraints 0
_refine_ls_restrained_S_all 1.039
_refine_ls_R_factor_all 0.0364
_refine_ls_R_factor_gt 0.0306
_refine_ls_shift/su_max 0.002
_refine_ls_shift/su_mean 0.000
_refine_ls_structure_factor_coef Fsqd
_refine_ls_weighting_details 'calc w=1/[\s^2^(Fo^2^)+(0.0459P)^2^+0.2102P] where P=(Fo^2^+2Fc^2^)/3'
_refine_ls_weighting_scheme calc
_refine_ls_wR_factor_gt 0.0745
_refine_ls_wR_factor_ref 0.0776
_reflns_number_gt 5000
_reflns_number_total 5565
_reflns_threshold_expression >2sigma(I)
_cod_data_source_file b004862n.txt
_cod_data_source_block 3
_cod_depositor_comments
;
The following automatic conversions were performed:
'_symmetry_cell_setting' value 'Triclinic' changed to 'triclinic'
according to '/home/saulius/struct/CIF-dictionaries/cif_core.dic'
dictionary named 'cif_core.dic' version 2.4.1 from 2010-06-29.

Automatic conversion script
Id: cif_fix_enum 1527 2010-12-29 10:47:43Z saulius 
;
_cod_original_sg_symbol_H-M P-1
_cod_database_code 7009965

loop_
_symmetry_equiv_pos_as_xyz
'x, y, z'
'-x, -y, -z'

loop_
_atom_site_label
_atom_site_type_symbol
_atom_site_fract_x
_atom_site_fract_y
_atom_site_fract_z
_atom_site_U_iso_or_equiv
_atom_site_adp_type
_atom_site_occupancy
_atom_site_symmetry_multiplicity
_atom_site_calc_flag
_atom_site_refinement_flags
_atom_site_disorder_assembly
_atom_site_disorder_group
Ta1 Ta 0.644604(16) 0.610658(14) 0.229193(12) 0.02330(6) Uani 1 1 d . . .
C1 C 0.7691(5) 0.4556(4) 0.0982(3) 0.0274(8) Uani 1 1 d . . .
H1 H 0.7435 0.5285 0.0240 0.033 Uiso 1 1 calc R . .
C2 C 0.8967(4) 0.4642(4) 0.1632(3) 0.0281(8) Uani 1 1 d . . .
H2 H 0.9607 0.5428 0.1352 0.034 Uiso 1 1 calc R . .
B3 B 0.8649(5) 0.4182(4) 0.2896(4) 0.0274(9) Uani 1 1 d . . .
H3 H 0.9080 0.4576 0.3498 0.033 Uiso 1 1 calc R . .
B4 B 0.6917(5) 0.3692(5) 0.3008(4) 0.0274(9) Uani 1 1 d . . .
H4 H 0.6143 0.3708 0.3720 0.033 Uiso 1 1 calc R . .
B5 B 0.6330(5) 0.3997(4) 0.1731(4) 0.0286(9) Uani 1 1 d . . .
H5 H 0.5143 0.4258 0.1522 0.034 Uiso 1 1 calc R . .
B6 B 0.7650(6) 0.2921(5) 0.1001(4) 0.0308(9) Uani 1 1 d . . .
H6 H 0.7319 0.2531 0.0355 0.037 Uiso 1 1 calc R . .
B7 B 0.9363(5) 0.3369(5) 0.0920(4) 0.0308(9) Uani 1 1 d . . .
H7 H 1.0163 0.3286 0.0224 0.037 Uiso 1 1 calc R . .
B8 B 0.9972(5) 0.3088(5) 0.2176(4) 0.0307(9) Uani 1 1 d . . .
H8 H 1.1187 0.2807 0.2315 0.037 Uiso 1 1 calc R . .
B9 B 0.8644(5) 0.2439(4) 0.3056(4) 0.0290(9) Uani 1 1 d . . .
H9 H 0.8978 0.1710 0.3785 0.035 Uiso 1 1 calc R . .
B10 B 0.7183(5) 0.2348(5) 0.2329(4) 0.0302(9) Uani 1 1 d . . .
H10 H 0.6540 0.1559 0.2576 0.036 Uiso 1 1 calc R . .
B11 B 0.9081(5) 0.1957(4) 0.1819(4) 0.0296(9) Uani 1 1 d . . .
H11 H 0.9693 0.0912 0.1732 0.035 Uiso 1 1 calc R . .
N10 N 0.6863(4) 0.7371(3) 0.1094(3) 0.0304(7) Uani 1 1 d . . .
C10 C 0.7241(4) 0.8388(4) 0.0527(3) 0.0275(8) Uani 1 1 d . . .
C11 C 0.8358(5) 0.9013(5) 0.0854(4) 0.0369(10) Uani 1 1 d . . .
H11A H 0.8680 0.8539 0.1541 0.055 Uiso 1 1 calc R . .
H11B H 0.7900 0.9959 0.0881 0.055 Uiso 1 1 calc R . .
H11C H 0.9221 0.8947 0.0354 0.055 Uiso 1 1 calc R . .
N11 N 0.6663(4) 0.8943(4) -0.0399(3) 0.0347(8) Uani 1 1 d . . .
C12 C 0.5671(6) 0.8319(6) -0.0804(4) 0.0469(12) Uani 1 1 d . . .
H12A H 0.5420 0.7602 -0.0268 0.070 Uiso 1 1 calc R . .
H12B H 0.6169 0.7940 -0.1408 0.070 Uiso 1 1 calc R . .
H12C H 0.4758 0.8995 -0.1009 0.070 Uiso 1 1 calc R . .
C13 C 0.7005(6) 1.0118(5) -0.1075(4) 0.0472(13) Uani 1 1 d . . .
H13A H 0.7537 1.0548 -0.0696 0.071 Uiso 1 1 calc R . .
H13B H 0.6077 1.0753 -0.1305 0.071 Uiso 1 1 calc R . .
H13C H 0.7630 0.9846 -0.1678 0.071 Uiso 1 1 calc R . .
N20 N 0.4358(4) 0.6573(3) 0.2457(3) 0.0297(7) Uani 1 1 d . . .
C20 C 0.2920(5) 0.6759(4) 0.2619(3) 0.0324(9) Uani 1 1 d . . .
C21 C 0.2056(6) 0.6135(5) 0.2046(4) 0.0412(10) Uani 1 1 d . . .
H21A H 0.2743 0.5595 0.1588 0.062 Uiso 1 1 calc R . .
H21B H 0.1335 0.6843 0.1631 0.062 Uiso 1 1 calc R . .
H21C H 0.1528 0.5559 0.2543 0.062 Uiso 1 1 calc R . .
N21 N 0.2171(4) 0.7531(4) 0.3289(3) 0.0398(9) Uani 1 1 d . . .
C22 C 0.2979(6) 0.8156(5) 0.3862(4) 0.0438(11) Uani 1 1 d . . .
H22A H 0.3924 0.8238 0.3478 0.066 Uiso 1 1 calc R . .
H22B H 0.3178 0.7599 0.4546 0.066 Uiso 1 1 calc R . .
H22C H 0.2376 0.9049 0.3943 0.066 Uiso 1 1 calc R . .
C23 C 0.0563(5) 0.7785(6) 0.3526(5) 0.0508(13) Uani 1 1 d . . .
H23A H 0.0153 0.7215 0.3191 0.076 Uiso 1 1 calc R . .
H23B H 0.0098 0.8730 0.3268 0.076 Uiso 1 1 calc R . .
H23C H 0.0359 0.7579 0.4277 0.076 Uiso 1 1 calc R . .
N30 N 0.6843(4) 0.6784(4) 0.3444(3) 0.0326(8) Uani 1 1 d . . .
C30 C 0.7030(5) 0.6794(5) 0.4414(4) 0.0389(10) Uani 1 1 d . . .
C31 C 0.7262(6) 0.5544(5) 0.5237(4) 0.0428(11) Uani 1 1 d . . .
H31A H 0.7220 0.4777 0.4932 0.064 Uiso 1 1 calc R . .
H31B H 0.6480 0.5665 0.5794 0.064 Uiso 1 1 calc R . .
H31C H 0.8238 0.5377 0.5519 0.064 Uiso 1 1 calc R . .
N31 N 0.7045(5) 0.7941(4) 0.4713(4) 0.0460(10) Uani 1 1 d . . .
C32 C 0.7233(8) 0.7996(6) 0.5787(5) 0.0590(16) Uani 1 1 d . . .
H32A H 0.7159 0.7143 0.6231 0.088 Uiso 1 1 calc R . .
H32B H 0.6455 0.8728 0.6011 0.088 Uiso 1 1 calc R . .
H32C H 0.8213 0.8154 0.5837 0.088 Uiso 1 1 calc R . .
C33 C 0.6760(6) 0.9200(5) 0.3961(4) 0.0449(11) Uani 1 1 d . . .
H33A H 0.6753 0.9006 0.3267 0.067 Uiso 1 1 calc R . .
H33B H 0.7544 0.9666 0.3971 0.067 Uiso 1 1 calc R . .
H33C H 0.5792 0.9771 0.4143 0.067 Uiso 1 1 calc R . .

loop_
_atom_site_aniso_label
_atom_site_aniso_U_11
_atom_site_aniso_U_22
_atom_site_aniso_U_33
_atom_site_aniso_U_23
_atom_site_aniso_U_13
_atom_site_aniso_U_12
Ta1 0.02466(9) 0.02141(9) 0.02297(9) -0.00180(6) 0.00046(6) -0.00660(6)
C1 0.035(2) 0.0252(18) 0.0228(18) -0.0045(14) 0.0008(15) -0.0089(15)
C2 0.0271(19) 0.0262(18) 0.031(2) -0.0081(16) 0.0046(16) -0.0076(15)
B3 0.028(2) 0.0244(19) 0.028(2) -0.0037(16) -0.0029(17) -0.0019(16)
B4 0.027(2) 0.028(2) 0.026(2) -0.0014(17) 0.0003(17) -0.0083(17)
B5 0.026(2) 0.026(2) 0.034(2) -0.0048(18) -0.0013(18) -0.0075(17)
B6 0.038(2) 0.027(2) 0.029(2) -0.0057(17) -0.0040(19) -0.0094(18)
B7 0.033(2) 0.029(2) 0.029(2) -0.0053(18) 0.0008(18) -0.0053(18)
B8 0.030(2) 0.029(2) 0.034(2) -0.0079(18) -0.0039(19) -0.0049(18)
B9 0.031(2) 0.024(2) 0.028(2) 0.0011(17) 0.0005(18) -0.0053(17)
B10 0.034(2) 0.025(2) 0.031(2) -0.0009(17) 0.0004(19) -0.0106(18)
B11 0.036(2) 0.024(2) 0.029(2) -0.0034(17) -0.0015(19) -0.0099(18)
N10 0.0374(18) 0.0255(16) 0.0270(17) -0.0022(13) 0.0058(14) -0.0104(14)
C10 0.0245(18) 0.0217(17) 0.032(2) -0.0042(15) 0.0017(15) -0.0005(14)
C11 0.033(2) 0.038(2) 0.044(3) -0.012(2) -0.0064(19) -0.0119(18)
N11 0.0334(18) 0.0358(19) 0.0328(19) -0.0021(15) -0.0052(15) -0.0067(15)
C12 0.038(2) 0.060(3) 0.044(3) -0.015(2) -0.008(2) -0.008(2)
C13 0.047(3) 0.039(2) 0.042(3) 0.015(2) 0.001(2) -0.005(2)
N20 0.0295(17) 0.0262(16) 0.0306(18) -0.0020(14) 0.0031(14) -0.0062(13)
C20 0.031(2) 0.035(2) 0.028(2) 0.0037(17) -0.0024(16) -0.0095(17)
C21 0.036(2) 0.053(3) 0.037(2) -0.005(2) -0.0060(19) -0.016(2)
N21 0.0308(19) 0.044(2) 0.040(2) -0.0010(17) 0.0036(16) -0.0073(16)
C22 0.046(3) 0.046(3) 0.040(3) -0.015(2) 0.007(2) -0.011(2)
C23 0.032(2) 0.064(3) 0.051(3) -0.011(3) 0.007(2) -0.005(2)
N30 0.0359(19) 0.0318(17) 0.0299(18) -0.0098(14) -0.0035(15) -0.0042(15)
C30 0.033(2) 0.042(2) 0.040(3) -0.008(2) -0.0027(19) -0.0073(19)
C31 0.049(3) 0.040(2) 0.035(2) -0.001(2) 0.000(2) -0.009(2)
N31 0.055(3) 0.045(2) 0.040(2) -0.0120(18) -0.0061(19) -0.011(2)
C32 0.074(4) 0.057(3) 0.045(3) -0.021(3) -0.019(3) 0.001(3)
C33 0.049(3) 0.030(2) 0.054(3) -0.008(2) 0.002(2) -0.008(2)

loop_
_atom_type_symbol
_atom_type_description
_atom_type_scat_dispersion_real
_atom_type_scat_dispersion_imag
_atom_type_scat_source
C C 0.0033 0.0016 'International Tables Vol C Tables 4.2.6.8 and 6.1.1.4'
H H 0.0000 0.0000 'International Tables Vol C Tables 4.2.6.8 and 6.1.1.4'
B B 0.0013 0.0007 'International Tables Vol C Tables 4.2.6.8 and 6.1.1.4'
N N 0.0061 0.0033 'International Tables Vol C Tables 4.2.6.8 and 6.1.1.4'
Ta Ta -0.7052 6.5227 'International Tables Vol C Tables 4.2.6.8 and 6.1.1.4'

loop_
_geom_angle_atom_site_label_1
_geom_angle_atom_site_label_2
_geom_angle_atom_site_label_3
_geom_angle
_geom_angle_site_symmetry_1
_geom_angle_site_symmetry_3
_geom_angle_publ_flag
N20 Ta1 N30 97.81(16) . . ?
N20 Ta1 N10 103.12(15) . . ?
N30 Ta1 N10 104.85(16) . . ?
N20 Ta1 B4 99.55(15) . . ?
N30 Ta1 B4 100.92(16) . . ?
N10 Ta1 B4 142.69(15) . . ?
N20 Ta1 B5 89.36(15) . . ?
N30 Ta1 B5 142.72(16) . . ?
N10 Ta1 B5 109.03(16) . . ?
B4 Ta1 B5 41.83(16) . . ?
N20 Ta1 B3 139.92(15) . . ?
N30 Ta1 B3 83.01(15) . . ?
N10 Ta1 B3 115.47(15) . . ?
B4 Ta1 B3 42.04(15) . . ?
B5 Ta1 B3 68.79(16) . . ?
N20 Ta1 C1 118.30(15) . . ?
N30 Ta1 C1 142.51(14) . . ?
N10 Ta1 C1 77.88(14) . . ?
B4 Ta1 C1 65.30(14) . . ?
B5 Ta1 C1 38.34(14) . . ?
B3 Ta1 C1 63.25(14) . . ?
N20 Ta1 C2 152.15(15) . . ?
N30 Ta1 C2 107.48(14) . . ?
N10 Ta1 C2 81.83(14) . . ?
B4 Ta1 C2 64.82(14) . . ?
B5 Ta1 C2 63.45(14) . . ?
B3 Ta1 C2 37.39(14) . . ?
C1 Ta1 C2 35.13(13) . . ?
C2 C1 B5 112.2(3) . . ?
C2 C1 B6 111.8(3) . . ?
B5 C1 B6 63.3(3) . . ?
C2 C1 B7 62.8(3) . . ?
B5 C1 B7 114.7(3) . . ?
B6 C1 B7 61.5(3) . . ?
C2 C1 Ta1 73.5(2) . . ?
B5 C1 Ta1 68.0(2) . . ?
B6 C1 Ta1 129.1(3) . . ?
B7 C1 Ta1 133.8(3) . . ?
C2 C1 H1 119.3 . . ?
B5 C1 H1 120.5 . . ?
B6 C1 H1 117.2 . . ?
B7 C1 H1 114.0 . . ?
Ta1 C1 H1 99.5 . . ?
C1 C2 B3 113.0(3) . . ?
C1 C2 B8 112.2(3) . . ?
B3 C2 B8 64.0(3) . . ?
C1 C2 B7 63.1(3) . . ?
B3 C2 B7 115.7(3) . . ?
B8 C2 B7 61.4(3) . . ?
C1 C2 Ta1 71.4(2) . . ?
B3 C2 Ta1 68.95(19) . . ?
B8 C2 Ta1 129.8(3) . . ?
B7 C2 Ta1 132.0(3) . . ?
C1 C2 H2 119.8 . . ?
B3 C2 H2 118.8 . . ?
B8 C2 H2 116.4 . . ?
B7 C2 H2 114.2 . . ?
Ta1 C2 H2 100.5 . . ?
C2 B3 B8 59.5(3) . . ?
C2 B3 B4 104.1(3) . . ?
B8 B3 B4 107.6(3) . . ?
C2 B3 B9 104.2(3) . . ?
B8 B3 B9 59.3(3) . . ?
B4 B3 B9 59.8(3) . . ?
C2 B3 Ta1 73.7(2) . . ?
B8 B3 Ta1 130.1(3) . . ?
B4 B3 Ta1 66.37(19) . . ?
B9 B3 Ta1 123.8(3) . . ?
C2 B3 H3 123.9 . . ?
B8 B3 H3 117.4 . . ?
B4 B3 H3 125.7 . . ?
B9 B3 H3 121.4 . . ?
Ta1 B3 H3 101.9 . . ?
B10 B4 B5 59.8(3) . . ?
B10 B4 B9 60.0(3) . . ?
B5 B4 B9 107.2(3) . . ?
B10 B4 B3 107.6(3) . . ?
B5 B4 B3 106.1(3) . . ?
B9 B4 B3 60.1(3) . . ?
B10 B4 Ta1 128.0(3) . . ?
B5 B4 Ta1 70.4(2) . . ?
B9 B4 Ta1 129.1(3) . . ?
B3 B4 Ta1 71.6(2) . . ?
B10 B4 H4 118.8 . . ?
B5 B4 H4 124.2 . . ?
B9 B4 H4 118.5 . . ?
B3 B4 H4 123.3 . . ?
Ta1 B4 H4 100.4 . . ?
C1 B5 B10 105.1(3) . . ?
C1 B5 B4 104.5(3) . . ?
B10 B5 B4 60.0(3) . . ?
C1 B5 B6 59.6(3) . . ?
B10 B5 B6 60.2(3) . . ?
B4 B5 B6 108.6(3) . . ?
C1 B5 Ta1 73.6(2) . . ?
B10 B5 Ta1 125.7(3) . . ?
B4 B5 Ta1 67.8(2) . . ?
B6 B5 Ta1 130.9(3) . . ?
C1 B5 H5 124.1 . . ?
B10 B5 H5 120.4 . . ?
B4 B5 H5 125.0 . . ?
B6 B5 H5 116.9 . . ?
Ta1 B5 H5 100.7 . . ?
C1 B6 B7 59.5(3) . . ?
C1 B6 B11 104.2(3) . . ?
B7 B6 B11 59.7(3) . . ?
C1 B6 B10 102.6(3) . . ?
B7 B6 B10 108.0(3) . . ?
B11 B6 B10 60.7(3) . . ?
C1 B6 B5 57.1(2) . . ?
B7 B6 B5 107.9(3) . . ?
B11 B6 B5 108.1(3) . . ?
B10 B6 B5 59.5(3) . . ?
C1 B6 H6 125.9 . . ?
B7 B6 H6 121.0 . . ?
B11 B6 H6 122.1 . . ?
B10 B6 H6 122.9 . . ?
B5 B6 H6 122.0 . . ?
C2 B7 C1 54.1(2) . . ?
C2 B7 B8 58.9(3) . . ?
C1 B7 B8 102.9(3) . . ?
C2 B7 B11 104.3(3) . . ?
C1 B7 B11 104.4(3) . . ?
B8 B7 B11 60.5(3) . . ?
C2 B7 B6 102.8(3) . . ?
C1 B7 B6 59.0(3) . . ?
B8 B7 B6 108.5(3) . . ?
B11 B7 B6 60.5(3) . . ?
C2 B7 H7 126.1 . . ?
C1 B7 H7 126.0 . . ?
B8 B7 H7 122.0 . . ?
B11 B7 H7 122.5 . . ?
B6 B7 H7 122.0 . . ?
C2 B8 B7 59.7(3) . . ?
C2 B8 B11 104.3(3) . . ?
B7 B8 B11 59.8(3) . . ?
C2 B8 B9 103.0(3) . . ?
B7 B8 B9 108.2(3) . . ?
B11 B8 B9 60.3(3) . . ?
C2 B8 B3 56.5(2) . . ?
B7 B8 B3 107.9(3) . . ?
B11 B8 B3 108.7(3) . . ?
B9 B8 B3 60.7(3) . . ?
C2 B8 H8 126.0 . . ?
B7 B8 H8 121.0 . . ?
B11 B8 H8 122.0 . . ?
B9 B8 H8 122.5 . . ?
B3 B8 H8 121.6 . . ?
B8 B9 B11 59.8(3) . . ?
B8 B9 B10 107.9(3) . . ?
B11 B9 B10 60.5(3) . . ?
B8 B9 B4 108.4(3) . . ?
B11 B9 B4 108.4(3) . . ?
B10 B9 B4 59.4(3) . . ?
B8 B9 B3 60.0(3) . . ?
B11 B9 B3 107.8(3) . . ?
B10 B9 B3 107.1(3) . . ?
B4 B9 B3 60.1(3) . . ?
B8 B9 H9 121.6 . . ?
B11 B9 H9 121.4 . . ?
B10 B9 H9 122.2 . . ?
B4 B9 H9 121.5 . . ?
B3 B9 H9 122.1 . . ?
B5 B10 B4 60.1(3) . . ?
B5 B10 B6 60.3(3) . . ?
B4 B10 B6 108.8(3) . . ?
B5 B10 B9 107.9(3) . . ?
B4 B10 B9 60.6(3) . . ?
B6 B10 B9 107.4(3) . . ?
B5 B10 B11 107.9(3) . . ?
B4 B10 B11 108.8(3) . . ?
B6 B10 B11 59.5(3) . . ?
B9 B10 B11 59.7(3) . . ?
B5 B10 H10 121.7 . . ?
B4 B10 H10 120.8 . . ?
B6 B10 H10 121.8 . . ?
B9 B10 H10 122.0 . . ?
B11 B10 H10 121.8 . . ?
B7 B11 B8 59.7(3) . . ?
B7 B11 B6 59.9(3) . . ?
B8 B11 B6 107.4(3) . . ?
B7 B11 B9 107.7(3) . . ?
B8 B11 B9 59.9(3) . . ?
B6 B11 B9 107.7(3) . . ?
B7 B11 B10 107.5(3) . . ?
B8 B11 B10 107.3(3) . . ?
B6 B11 B10 59.8(3) . . ?
B9 B11 B10 59.8(3) . . ?
B7 B11 H11 121.9 . . ?
B8 B11 H11 122.2 . . ?
B6 B11 H11 122.0 . . ?
B9 B11 H11 121.8 . . ?
B10 B11 H11 122.1 . . ?
C10 N10 Ta1 161.3(3) . . ?
N10 C10 N11 121.3(4) . . ?
N10 C10 C11 121.7(4) . . ?
N11 C10 C11 117.0(4) . . ?
C10 C11 H11A 109.5 . . ?
C10 C11 H11B 109.5 . . ?
H11A C11 H11B 109.5 . . ?
C10 C11 H11C 109.5 . . ?
H11A C11 H11C 109.5 . . ?
H11B C11 H11C 109.5 . . ?
C10 N11 C13 124.6(4) . . ?
C10 N11 C12 119.8(4) . . ?
C13 N11 C12 115.5(4) . . ?
N11 C12 H12A 109.5 . . ?
N11 C12 H12B 109.5 . . ?
H12A C12 H12B 109.5 . . ?
N11 C12 H12C 109.5 . . ?
H12A C12 H12C 109.5 . . ?
H12B C12 H12C 109.5 . . ?
N11 C13 H13A 109.5 . . ?
N11 C13 H13B 109.5 . . ?
H13A C13 H13B 109.5 . . ?
N11 C13 H13C 109.5 . . ?
H13A C13 H13C 109.5 . . ?
H13B C13 H13C 109.5 . . ?
C20 N20 Ta1 173.7(3) . . ?
N20 C20 N21 120.8(4) . . ?
N20 C20 C21 121.0(4) . . ?
N21 C20 C21 118.3(4) . . ?
C20 C21 H21A 109.5 . . ?
C20 C21 H21B 109.5 . . ?
H21A C21 H21B 109.5 . . ?
C20 C21 H21C 109.5 . . ?
H21A C21 H21C 109.5 . . ?
H21B C21 H21C 109.5 . . ?
C20 N21 C23 124.4(5) . . ?
C20 N21 C22 119.7(4) . . ?
C23 N21 C22 115.9(4) . . ?
N21 C22 H22A 109.5 . . ?
N21 C22 H22B 109.5 . . ?
H22A C22 H22B 109.5 . . ?
N21 C22 H22C 109.5 . . ?
H22A C22 H22C 109.5 . . ?
H22B C22 H22C 109.5 . . ?
N21 C23 H23A 109.5 . . ?
N21 C23 H23B 109.5 . . ?
H23A C23 H23B 109.5 . . ?
N21 C23 H23C 109.5 . . ?
H23A C23 H23C 109.5 . . ?
H23B C23 H23C 109.5 . . ?
C30 N30 Ta1 157.7(4) . . ?
N30 C30 N31 120.6(4) . . ?
N30 C30 C31 122.7(4) . . ?
N31 C30 C31 116.7(5) . . ?
C30 C31 H31A 109.5 . . ?
C30 C31 H31B 109.5 . . ?
H31A C31 H31B 109.5 . . ?
C30 C31 H31C 109.5 . . ?
H31A C31 H31C 109.5 . . ?
H31B C31 H31C 109.5 . . ?
C30 N31 C32 122.2(5) . . ?
C30 N31 C33 119.4(4) . . ?
C32 N31 C33 118.3(5) . . ?
N31 C32 H32A 109.5 . . ?
N31 C32 H32B 109.5 . . ?
H32A C32 H32B 109.5 . . ?
N31 C32 H32C 109.5 . . ?
H32A C32 H32C 109.5 . . ?
H32B C32 H32C 109.5 . . ?
N31 C33 H33A 109.5 . . ?
N31 C33 H33B 109.5 . . ?
H33A C33 H33B 109.5 . . ?
N31 C33 H33C 109.5 . . ?
H33A C33 H33C 109.5 . . ?
H33B C33 H33C 109.5 . . ?

loop_
_geom_bond_atom_site_label_1
_geom_bond_atom_site_label_2
_geom_bond_distance
_geom_bond_site_symmetry_2
_geom_bond_publ_flag
Ta1 N20 1.878(3) . ?
Ta1 N30 1.912(4) . ?
Ta1 N10 1.922(3) . ?
Ta1 B4 2.460(4) . ?
Ta1 B5 2.503(5) . ?
Ta1 B3 2.547(4) . ?
Ta1 C1 2.589(4) . ?
Ta1 C2 2.619(4) . ?
C1 C2 1.572(6) . ?
C1 B5 1.674(6) . ?
C1 B6 1.720(6) . ?
C1 B7 1.730(6) . ?
C1 H1 1.1200 . ?
C2 B3 1.657(6) . ?
C2 B8 1.712(6) . ?
C2 B7 1.726(6) . ?
C2 H2 1.1200 . ?
B3 B8 1.786(7) . ?
B3 B4 1.798(7) . ?
B3 B9 1.798(6) . ?
B3 H3 1.1200 . ?
B4 B10 1.770(7) . ?
B4 B5 1.772(7) . ?
B4 B9 1.793(6) . ?
B4 H4 1.1200 . ?
B5 B10 1.766(6) . ?
B5 B6 1.782(7) . ?
B5 H5 1.1200 . ?
B6 B7 1.763(7) . ?
B6 B11 1.773(7) . ?
B6 B10 1.779(7) . ?
B6 H6 1.1200 . ?
B7 B8 1.756(7) . ?
B7 B11 1.759(7) . ?
B7 H7 1.1200 . ?
B8 B11 1.771(7) . ?
B8 B9 1.772(7) . ?
B8 H8 1.1200 . ?
B9 B11 1.780(7) . ?
B9 B10 1.781(7) . ?
B9 H9 1.1200 . ?
B10 B11 1.795(7) . ?
B10 H10 1.1200 . ?
B11 H11 1.1200 . ?
N10 C10 1.279(5) . ?
C10 N11 1.348(6) . ?
C10 C11 1.505(6) . ?
C11 H11A 0.9800 . ?
C11 H11B 0.9800 . ?
C11 H11C 0.9800 . ?
N11 C13 1.454(6) . ?
N11 C12 1.460(6) . ?
C12 H12A 0.9800 . ?
C12 H12B 0.9800 . ?
C12 H12C 0.9800 . ?
C13 H13A 0.9800 . ?
C13 H13B 0.9800 . ?
C13 H13C 0.9800 . ?
N20 C20 1.303(6) . ?
C20 N21 1.336(6) . ?
C20 C21 1.502(7) . ?
C21 H21A 0.9800 . ?
C21 H21B 0.9800 . ?
C21 H21C 0.9800 . ?
N21 C23 1.461(6) . ?
N21 C22 1.467(7) . ?
C22 H22A 0.9800 . ?
C22 H22B 0.9800 . ?
C22 H22C 0.9800 . ?
C23 H23A 0.9800 . ?
C23 H23B 0.9800 . ?
C23 H23C 0.9800 . ?
N30 C30 1.314(6) . ?
C30 N31 1.344(7) . ?
C30 C31 1.509(7) . ?
C31 H31A 0.9800 . ?
C31 H31B 0.9800 . ?
C31 H31C 0.9800 . ?
N31 C32 1.462(7) . ?
N31 C33 1.465(6) . ?
C32 H32A 0.9800 . ?
C32 H32B 0.9800 . ?
C32 H32C 0.9800 . ?
C33 H33A 0.9800 . ?
C33 H33B 0.9800 . ?
C33 H33C 0.9800 . ?

loop_
_geom_torsion_atom_site_label_1
_geom_torsion_atom_site_label_2
_geom_torsion_atom_site_label_3
_geom_torsion_atom_site_label_4
_geom_torsion
_geom_torsion_site_symmetry_1
_geom_torsion_site_symmetry_2
_geom_torsion_site_symmetry_3
_geom_torsion_site_symmetry_4
_geom_torsion_publ_flag
N20 Ta1 C1 C2 -168.5(2) . . . . ?
N30 Ta1 C1 C2 -5.7(3) . . . . ?
N10 Ta1 C1 C2 93.0(2) . . . . ?
B4 Ta1 C1 C2 -80.8(2) . . . . ?
B5 Ta1 C1 C2 -123.0(3) . . . . ?
B3 Ta1 C1 C2 -33.9(2) . . . . ?
N20 Ta1 C1 B5 -45.5(3) . . . . ?
N30 Ta1 C1 B5 117.3(3) . . . . ?
N10 Ta1 C1 B5 -144.0(2) . . . . ?
B4 Ta1 C1 B5 42.2(2) . . . . ?
B3 Ta1 C1 B5 89.1(2) . . . . ?
C2 Ta1 C1 B5 123.0(3) . . . . ?
N20 Ta1 C1 B6 -63.5(4) . . . . ?
N30 Ta1 C1 B6 99.3(4) . . . . ?
N10 Ta1 C1 B6 -162.0(4) . . . . ?
B4 Ta1 C1 B6 24.2(3) . . . . ?
B5 Ta1 C1 B6 -18.0(3) . . . . ?
B3 Ta1 C1 B6 71.0(3) . . . . ?
C2 Ta1 C1 B6 104.9(4) . . . . ?
N20 Ta1 C1 B7 -149.2(3) . . . . ?
N30 Ta1 C1 B7 13.6(5) . . . . ?
N10 Ta1 C1 B7 112.2(4) . . . . ?
B4 Ta1 C1 B7 -61.6(4) . . . . ?
B5 Ta1 C1 B7 -103.8(4) . . . . ?
B3 Ta1 C1 B7 -14.7(3) . . . . ?
C2 Ta1 C1 B7 19.2(3) . . . . ?
B5 C1 C2 B3 -0.9(4) . . . . ?
B6 C1 C2 B3 -69.8(4) . . . . ?
B7 C1 C2 B3 -108.2(4) . . . . ?
Ta1 C1 C2 B3 56.3(3) . . . . ?
B5 C1 C2 B8 69.2(4) . . . . ?
B6 C1 C2 B8 0.3(5) . . . . ?
B7 C1 C2 B8 -38.1(3) . . . . ?
Ta1 C1 C2 B8 126.4(3) . . . . ?
B5 C1 C2 B7 107.3(4) . . . . ?
B6 C1 C2 B7 38.4(3) . . . . ?
Ta1 C1 C2 B7 164.5(2) . . . . ?
B5 C1 C2 Ta1 -57.2(3) . . . . ?
B6 C1 C2 Ta1 -126.1(3) . . . . ?
B7 C1 C2 Ta1 -164.5(2) . . . . ?
N20 Ta1 C2 C1 22.1(4) . . . . ?
N30 Ta1 C2 C1 176.4(2) . . . . ?
N10 Ta1 C2 C1 -80.5(2) . . . . ?
B4 Ta1 C2 C1 82.3(2) . . . . ?
B5 Ta1 C2 C1 35.6(2) . . . . ?
B3 Ta1 C2 C1 124.9(3) . . . . ?
N20 Ta1 C2 B3 -102.7(4) . . . . ?
N30 Ta1 C2 B3 51.5(3) . . . . ?
N10 Ta1 C2 B3 154.6(3) . . . . ?
B4 Ta1 C2 B3 -42.6(2) . . . . ?
B5 Ta1 C2 B3 -89.3(3) . . . . ?
C1 Ta1 C2 B3 -124.9(3) . . . . ?
N20 Ta1 C2 B8 -81.6(5) . . . . ?
N30 Ta1 C2 B8 72.7(4) . . . . ?
N10 Ta1 C2 B8 175.7(4) . . . . ?
B4 Ta1 C2 B8 -21.4(3) . . . . ?
B5 Ta1 C2 B8 -68.2(3) . . . . ?
B3 Ta1 C2 B8 21.1(3) . . . . ?
C1 Ta1 C2 B8 -103.7(4) . . . . ?
N20 Ta1 C2 B7 3.4(5) . . . . ?
N30 Ta1 C2 B7 157.7(3) . . . . ?
N10 Ta1 C2 B7 -99.2(4) . . . . ?
B4 Ta1 C2 B7 63.6(4) . . . . ?
B5 Ta1 C2 B7 16.9(3) . . . . ?
B3 Ta1 C2 B7 106.2(4) . . . . ?
C1 Ta1 C2 B7 -18.7(3) . . . . ?
C1 C2 B3 B8 104.4(4) . . . . ?
B7 C2 B3 B8 34.4(3) . . . . ?
Ta1 C2 B3 B8 162.1(3) . . . . ?
C1 C2 B3 B4 2.1(4) . . . . ?
B8 C2 B3 B4 -102.3(3) . . . . ?
B7 C2 B3 B4 -67.9(4) . . . . ?
Ta1 C2 B3 B4 59.7(2) . . . . ?
C1 C2 B3 B9 63.9(4) . . . . ?
B8 C2 B3 B9 -40.5(3) . . . . ?
B7 C2 B3 B9 -6.1(4) . . . . ?
Ta1 C2 B3 B9 121.6(3) . . . . ?
C1 C2 B3 Ta1 -57.7(3) . . . . ?
B8 C2 B3 Ta1 -162.1(3) . . . . ?
B7 C2 B3 Ta1 -127.7(3) . . . . ?
N20 Ta1 B3 C2 135.0(3) . . . . ?
N30 Ta1 B3 C2 -131.2(2) . . . . ?
N10 Ta1 B3 C2 -28.0(3) . . . . ?
B4 Ta1 B3 C2 113.9(3) . . . . ?
B5 Ta1 B3 C2 73.6(2) . . . . ?
C1 Ta1 B3 C2 31.9(2) . . . . ?
N20 Ta1 B3 B8 114.7(4) . . . . ?
N30 Ta1 B3 B8 -151.5(4) . . . . ?
N10 Ta1 B3 B8 -48.3(4) . . . . ?
B4 Ta1 B3 B8 93.6(4) . . . . ?
B5 Ta1 B3 B8 53.3(4) . . . . ?
C1 Ta1 B3 B8 11.6(3) . . . . ?
C2 Ta1 B3 B8 -20.3(3) . . . . ?
N20 Ta1 B3 B4 21.1(3) . . . . ?
N30 Ta1 B3 B4 114.9(2) . . . . ?
N10 Ta1 B3 B4 -141.9(2) . . . . ?
B5 Ta1 B3 B4 -40.3(2) . . . . ?
C1 Ta1 B3 B4 -82.0(2) . . . . ?
C2 Ta1 B3 B4 -113.9(3) . . . . ?
N20 Ta1 B3 B9 38.6(4) . . . . ?
N30 Ta1 B3 B9 132.4(3) . . . . ?
N10 Ta1 B3 B9 -124.4(3) . . . . ?
B4 Ta1 B3 B9 17.5(3) . . . . ?
B5 Ta1 B3 B9 -22.7(3) . . . . ?
C1 Ta1 B3 B9 -64.5(3) . . . . ?
C2 Ta1 B3 B9 -96.4(4) . . . . ?
C2 B3 B4 B10 60.3(4) . . . . ?
B8 B3 B4 B10 -1.7(4) . . . . ?
B9 B3 B4 B10 -38.1(3) . . . . ?
Ta1 B3 B4 B10 125.1(3) . . . . ?
C2 B3 B4 B5 -2.4(4) . . . . ?
B8 B3 B4 B5 -64.4(4) . . . . ?
B9 B3 B4 B5 -100.8(3) . . . . ?
Ta1 B3 B4 B5 62.3(2) . . . . ?
C2 B3 B4 B9 98.4(3) . . . . ?
B8 B3 B4 B9 36.4(3) . . . . ?
Ta1 B3 B4 B9 163.2(3) . . . . ?
C2 B3 B4 Ta1 -64.8(2) . . . . ?
B8 B3 B4 Ta1 -126.8(3) . . . . ?
B9 B3 B4 Ta1 -163.2(3) . . . . ?
N20 Ta1 B4 B10 95.3(4) . . . . ?
N30 Ta1 B4 B10 -164.7(3) . . . . ?
N10 Ta1 B4 B10 -31.6(5) . . . . ?
B5 Ta1 B4 B10 17.1(3) . . . . ?
B3 Ta1 B4 B10 -98.3(4) . . . . ?
C1 Ta1 B4 B10 -21.5(3) . . . . ?
C2 Ta1 B4 B10 -60.4(3) . . . . ?
N20 Ta1 B4 B5 78.2(2) . . . . ?
N30 Ta1 B4 B5 178.1(2) . . . . ?
N10 Ta1 B4 B5 -48.7(3) . . . . ?
B3 Ta1 B4 B5 -115.4(3) . . . . ?
C1 Ta1 B4 B5 -38.7(2) . . . . ?
C2 Ta1 B4 B5 -77.6(2) . . . . ?
N20 Ta1 B4 B9 174.7(4) . . . . ?
N30 Ta1 B4 B9 -85.3(4) . . . . ?
N10 Ta1 B4 B9 47.8(5) . . . . ?
B5 Ta1 B4 B9 96.5(4) . . . . ?
B3 Ta1 B4 B9 -18.8(3) . . . . ?
C1 Ta1 B4 B9 57.9(3) . . . . ?
C2 Ta1 B4 B9 19.0(3) . . . . ?
N20 Ta1 B4 B3 -166.4(2) . . . . ?
N30 Ta1 B4 B3 -66.5(2) . . . . ?
N10 Ta1 B4 B3 66.7(3) . . . . ?
B5 Ta1 B4 B3 115.4(3) . . . . ?
C1 Ta1 B4 B3 76.7(2) . . . . ?
C2 Ta1 B4 B3 37.8(2) . . . . ?
C2 C1 B5 B10 -63.1(4) . . . . ?
B6 C1 B5 B10 40.9(3) . . . . ?
B7 C1 B5 B10 6.1(5) . . . . ?
Ta1 C1 B5 B10 -123.4(3) . . . . ?
C2 C1 B5 B4 -0.8(4) . . . . ?
B6 C1 B5 B4 103.3(3) . . . . ?
B7 C1 B5 B4 68.4(4) . . . . ?
Ta1 C1 B5 B4 -61.1(2) . . . . ?
C2 C1 B5 B6 -104.1(4) . . . . ?
B7 C1 B5 B6 -34.9(3) . . . . ?
Ta1 C1 B5 B6 -164.4(3) . . . . ?
C2 C1 B5 Ta1 60.3(3) . . . . ?
B6 C1 B5 Ta1 164.4(3) . . . . ?
B7 C1 B5 Ta1 129.5(3) . . . . ?
B10 B4 B5 C1 -99.3(3) . . . . ?
B9 B4 B5 C1 -61.0(4) . . . . ?
B3 B4 B5 C1 2.0(4) . . . . ?
Ta1 B4 B5 C1 65.1(2) . . . . ?
B9 B4 B5 B10 38.3(3) . . . . ?
B3 B4 B5 B10 101.3(3) . . . . ?
Ta1 B4 B5 B10 164.4(3) . . . . ?
B10 B4 B5 B6 -36.9(3) . . . . ?
B9 B4 B5 B6 1.3(4) . . . . ?
B3 B4 B5 B6 64.3(4) . . . . ?
Ta1 B4 B5 B6 127.5(3) . . . . ?
B10 B4 B5 Ta1 -164.4(3) . . . . ?
B9 B4 B5 Ta1 -126.2(3) . . . . ?
B3 B4 B5 Ta1 -63.1(2) . . . . ?
N20 Ta1 B5 C1 141.1(2) . . . . ?
N30 Ta1 B5 C1 -116.8(3) . . . . ?
N10 Ta1 B5 C1 37.4(2) . . . . ?
B4 Ta1 B5 C1 -113.8(3) . . . . ?
B3 Ta1 B5 C1 -73.3(2) . . . . ?
C2 Ta1 B5 C1 -32.7(2) . . . . ?
N20 Ta1 B5 B10 -121.8(3) . . . . ?
N30 Ta1 B5 B10 -19.7(5) . . . . ?
N10 Ta1 B5 B10 134.5(3) . . . . ?
B4 Ta1 B5 B10 -16.7(3) . . . . ?
B3 Ta1 B5 B10 23.8(3) . . . . ?
C1 Ta1 B5 B10 97.1(4) . . . . ?
C2 Ta1 B5 B10 64.4(3) . . . . ?
N20 Ta1 B5 B4 -105.1(2) . . . . ?
N30 Ta1 B5 B4 -3.0(4) . . . . ?
N10 Ta1 B5 B4 151.2(2) . . . . ?
B3 Ta1 B5 B4 40.5(2) . . . . ?
C1 Ta1 B5 B4 113.8(3) . . . . ?
C2 Ta1 B5 B4 81.1(2) . . . . ?
N20 Ta1 B5 B6 159.0(4) . . . . ?
N30 Ta1 B5 B6 -98.9(4) . . . . ?
N10 Ta1 B5 B6 55.3(4) . . . . ?
B4 Ta1 B5 B6 -95.9(4) . . . . ?
B3 Ta1 B5 B6 -55.4(4) . . . . ?
C1 Ta1 B5 B6 17.9(3) . . . . ?
C2 Ta1 B5 B6 -14.8(3) . . . . ?
C2 C1 B6 B7 -39.0(3) . . . . ?
B5 C1 B6 B7 -143.7(3) . . . . ?
Ta1 C1 B6 B7 -125.0(4) . . . . ?
C2 C1 B6 B11 2.1(4) . . . . ?
B5 C1 B6 B11 -102.6(4) . . . . ?
B7 C1 B6 B11 41.1(3) . . . . ?
Ta1 C1 B6 B11 -83.9(4) . . . . ?
C2 C1 B6 B10 64.7(4) . . . . ?
B5 C1 B6 B10 -40.1(3) . . . . ?
B7 C1 B6 B10 103.7(4) . . . . ?
Ta1 C1 B6 B10 -21.3(5) . . . . ?
C2 C1 B6 B5 104.7(4) . . . . ?
B7 C1 B6 B5 143.7(3) . . . . ?
Ta1 C1 B6 B5 18.8(3) . . . . ?
B10 B5 B6 C1 -133.2(3) . . . . ?
B4 B5 B6 C1 -96.3(3) . . . . ?
Ta1 B5 B6 C1 -20.0(3) . . . . ?
C1 B5 B6 B7 32.4(3) . . . . ?
B10 B5 B6 B7 -100.8(4) . . . . ?
B4 B5 B6 B7 -63.9(4) . . . . ?
Ta1 B5 B6 B7 12.4(5) . . . . ?
C1 B5 B6 B11 95.5(4) . . . . ?
B10 B5 B6 B11 -37.7(3) . . . . ?
B4 B5 B6 B11 -0.8(4) . . . . ?
Ta1 B5 B6 B11 75.5(4) . . . . ?
C1 B5 B6 B10 133.2(3) . . . . ?
B4 B5 B6 B10 36.9(3) . . . . ?
Ta1 B5 B6 B10 113.2(4) . . . . ?
B3 C2 B7 C1 104.0(4) . . . . ?
B8 C2 B7 C1 139.4(3) . . . . ?
Ta1 C2 B7 C1 19.9(3) . . . . ?
C1 C2 B7 B8 -139.4(3) . . . . ?
B3 C2 B7 B8 -35.3(3) . . . . ?
Ta1 C2 B7 B8 -119.4(4) . . . . ?
C1 C2 B7 B11 -97.6(3) . . . . ?
B3 C2 B7 B11 6.4(5) . . . . ?
B8 C2 B7 B11 41.7(3) . . . . ?
Ta1 C2 B7 B11 -77.7(4) . . . . ?
C1 C2 B7 B6 -35.3(3) . . . . ?
B3 C2 B7 B6 68.8(4) . . . . ?
B8 C2 B7 B6 104.1(4) . . . . ?
Ta1 C2 B7 B6 -15.3(5) . . . . ?
B5 C1 B7 C2 -103.4(4) . . . . ?
B6 C1 B7 C2 -139.0(3) . . . . ?
Ta1 C1 B7 C2 -20.8(3) . . . . ?
C2 C1 B7 B8 34.9(3) . . . . ?
B5 C1 B7 B8 -68.5(4) . . . . ?
B6 C1 B7 B8 -104.1(4) . . . . ?
Ta1 C1 B7 B8 14.1(5) . . . . ?
C2 C1 B7 B11 97.4(4) . . . . ?
B5 C1 B7 B11 -6.0(5) . . . . ?
B6 C1 B7 B11 -41.6(3) . . . . ?
Ta1 C1 B7 B11 76.6(4) . . . . ?
C2 C1 B7 B6 139.0(3) . . . . ?
B5 C1 B7 B6 35.6(3) . . . . ?
Ta1 C1 B7 B6 118.2(4) . . . . ?
C1 B6 B7 C2 33.1(3) . . . . ?
B11 B6 B7 C2 -99.3(3) . . . . ?
B10 B6 B7 C2 -61.3(4) . . . . ?
B5 B6 B7 C2 1.6(4) . . . . ?
B11 B6 B7 C1 -132.4(3) . . . . ?
B10 B6 B7 C1 -94.3(3) . . . . ?
B5 B6 B7 C1 -31.5(3) . . . . ?
C1 B6 B7 B8 94.2(3) . . . . ?
B11 B6 B7 B8 -38.2(3) . . . . ?
B10 B6 B7 B8 -0.1(4) . . . . ?
B5 B6 B7 B8 62.8(4) . . . . ?
C1 B6 B7 B11 132.4(3) . . . . ?
B10 B6 B7 B11 38.0(3) . . . . ?
B5 B6 B7 B11 100.9(4) . . . . ?
C1 C2 B8 B7 38.8(3) . . . . ?
B3 C2 B8 B7 144.6(4) . . . . ?
Ta1 C2 B8 B7 122.6(4) . . . . ?
C1 C2 B8 B11 -2.5(4) . . . . ?
B3 C2 B8 B11 103.2(4) . . . . ?
B7 C2 B8 B11 -41.4(3) . . . . ?
Ta1 C2 B8 B11 81.2(4) . . . . ?
C1 C2 B8 B9 -64.8(4) . . . . ?
B3 C2 B8 B9 40.9(3) . . . . ?
B7 C2 B8 B9 -103.6(4) . . . . ?
Ta1 C2 B8 B9 19.0(5) . . . . ?
C1 C2 B8 B3 -105.7(4) . . . . ?
B7 C2 B8 B3 -144.6(4) . . . . ?
Ta1 C2 B8 B3 -22.0(3) . . . . ?
C1 B7 B8 C2 -32.8(3) . . . . ?
B11 B7 B8 C2 -132.2(3) . . . . ?
B6 B7 B8 C2 -94.1(3) . . . . ?
C2 B7 B8 B11 132.2(3) . . . . ?
C1 B7 B8 B11 99.4(3) . . . . ?
B6 B7 B8 B11 38.1(3) . . . . ?
C2 B7 B8 B9 94.8(3) . . . . ?
C1 B7 B8 B9 62.0(4) . . . . ?
B11 B7 B8 B9 -37.4(3) . . . . ?
B6 B7 B8 B9 0.7(4) . . . . ?
C2 B7 B8 B3 30.5(3) . . . . ?
C1 B7 B8 B3 -2.2(4) . . . . ?
B11 B7 B8 B3 -101.7(4) . . . . ?
B6 B7 B8 B3 -63.5(4) . . . . ?
B4 B3 B8 C2 96.3(3) . . . . ?
B9 B3 B8 C2 132.9(3) . . . . ?
Ta1 B3 B8 C2 22.7(3) . . . . ?
C2 B3 B8 B7 -31.7(3) . . . . ?
B4 B3 B8 B7 64.5(4) . . . . ?
B9 B3 B8 B7 101.2(4) . . . . ?
Ta1 B3 B8 B7 -9.0(5) . . . . ?
C2 B3 B8 B11 -95.1(4) . . . . ?
B4 B3 B8 B11 1.2(4) . . . . ?
B9 B3 B8 B11 37.8(3) . . . . ?
Ta1 B3 B8 B11 -72.4(4) . . . . ?
C2 B3 B8 B9 -132.9(3) . . . . ?
B4 B3 B8 B9 -36.7(3) . . . . ?
Ta1 B3 B8 B9 -110.2(4) . . . . ?
C2 B8 B9 B11 99.2(3) . . . . ?
B7 B8 B9 B11 37.2(3) . . . . ?
B3 B8 B9 B11 138.0(3) . . . . ?
C2 B8 B9 B10 61.0(4) . . . . ?
B7 B8 B9 B10 -1.0(4) . . . . ?
B11 B8 B9 B10 -38.2(3) . . . . ?
B3 B8 B9 B10 99.8(3) . . . . ?
C2 B8 B9 B4 -1.8(4) . . . . ?
B7 B8 B9 B4 -63.8(4) . . . . ?
B11 B8 B9 B4 -101.1(4) . . . . ?
B3 B8 B9 B4 37.0(3) . . . . ?
C2 B8 B9 B3 -38.8(3) . . . . ?
B7 B8 B9 B3 -100.8(3) . . . . ?
B11 B8 B9 B3 -138.0(3) . . . . ?
B10 B4 B9 B8 100.3(4) . . . . ?
B5 B4 B9 B8 62.1(4) . . . . ?
B3 B4 B9 B8 -37.0(3) . . . . ?
Ta1 B4 B9 B8 -16.3(5) . . . . ?
B10 B4 B9 B11 36.9(3) . . . . ?
B5 B4 B9 B11 -1.3(4) . . . . ?
B3 B4 B9 B11 -100.4(3) . . . . ?
Ta1 B4 B9 B11 -79.7(4) . . . . ?
B5 B4 B9 B10 -38.2(3) . . . . ?
B3 B4 B9 B10 -137.2(3) . . . . ?
Ta1 B4 B9 B10 -116.5(4) . . . . ?
B10 B4 B9 B3 137.2(3) . . . . ?
B5 B4 B9 B3 99.1(3) . . . . ?
Ta1 B4 B9 B3 20.7(3) . . . . ?
C2 B3 B9 B8 40.6(3) . . . . ?
B4 B3 B9 B8 138.8(3) . . . . ?
Ta1 B3 B9 B8 120.2(3) . . . . ?
C2 B3 B9 B11 3.2(4) . . . . ?
B8 B3 B9 B11 -37.4(3) . . . . ?
B4 B3 B9 B11 101.4(4) . . . . ?
Ta1 B3 B9 B11 82.8(4) . . . . ?
C2 B3 B9 B10 -60.6(4) . . . . ?
B8 B3 B9 B10 -101.1(4) . . . . ?
B4 B3 B9 B10 37.7(3) . . . . ?
Ta1 B3 B9 B10 19.1(4) . . . . ?
C2 B3 B9 B4 -98.2(3) . . . . ?
B8 B3 B9 B4 -138.8(3) . . . . ?
Ta1 B3 B9 B4 -18.6(3) . . . . ?
C1 B5 B10 B4 98.3(3) . . . . ?
B6 B5 B10 B4 139.0(3) . . . . ?
Ta1 B5 B10 B4 17.8(3) . . . . ?
C1 B5 B10 B6 -40.7(3) . . . . ?
B4 B5 B10 B6 -139.0(3) . . . . ?
Ta1 B5 B10 B6 -121.1(4) . . . . ?
C1 B5 B10 B9 59.6(4) . . . . ?
B4 B5 B10 B9 -38.7(3) . . . . ?
B6 B5 B10 B9 100.2(4) . . . . ?
Ta1 B5 B10 B9 -20.9(5) . . . . ?
C1 B5 B10 B11 -3.5(4) . . . . ?
B4 B5 B10 B11 -101.8(4) . . . . ?
B6 B5 B10 B11 37.1(3) . . . . ?
Ta1 B5 B10 B11 -84.0(4) . . . . ?
B9 B4 B10 B5 -136.9(3) . . . . ?
B3 B4 B10 B5 -98.8(3) . . . . ?
Ta1 B4 B10 B5 -18.7(3) . . . . ?
B5 B4 B10 B6 37.1(3) . . . . ?
B9 B4 B10 B6 -99.8(4) . . . . ?
B3 B4 B10 B6 -61.7(4) . . . . ?
Ta1 B4 B10 B6 18.3(5) . . . . ?
B5 B4 B10 B9 136.9(3) . . . . ?
B3 B4 B10 B9 38.1(3) . . . . ?
Ta1 B4 B10 B9 118.2(4) . . . . ?
B5 B4 B10 B11 100.3(3) . . . . ?
B9 B4 B10 B11 -36.6(3) . . . . ?
B3 B4 B10 B11 1.5(4) . . . . ?
Ta1 B4 B10 B11 81.6(4) . . . . ?
C1 B6 B10 B5 38.8(3) . . . . ?
B7 B6 B10 B5 100.6(4) . . . . ?
B11 B6 B10 B5 138.2(3) . . . . ?
C1 B6 B10 B4 1.9(4) . . . . ?
B7 B6 B10 B4 63.6(4) . . . . ?
B11 B6 B10 B4 101.2(4) . . . . ?
B5 B6 B10 B4 -37.0(3) . . . . ?
C1 B6 B10 B9 -62.3(4) . . . . ?
B7 B6 B10 B9 -0.5(4) . . . . ?
B11 B6 B10 B9 37.1(3) . . . . ?
B5 B6 B10 B9 -101.1(3) . . . . ?
C1 B6 B10 B11 -99.3(3) . . . . ?
B7 B6 B10 B11 -37.6(3) . . . . ?
B5 B6 B10 B11 -138.2(3) . . . . ?
B8 B9 B10 B5 -62.7(4) . . . . ?
B11 B9 B10 B5 -100.6(3) . . . . ?
B4 B9 B10 B5 38.5(3) . . . . ?
B3 B9 B10 B5 0.5(4) . . . . ?
B8 B9 B10 B4 -101.2(3) . . . . ?
B11 B9 B10 B4 -139.2(3) . . . . ?
B3 B9 B10 B4 -38.0(3) . . . . ?
B8 B9 B10 B6 0.9(4) . . . . ?
B11 B9 B10 B6 -37.0(3) . . . . ?
B4 B9 B10 B6 102.2(3) . . . . ?
B3 B9 B10 B6 64.2(4) . . . . ?
B8 B9 B10 B11 37.9(3) . . . . ?
B4 B9 B10 B11 139.2(3) . . . . ?
B3 B9 B10 B11 101.2(3) . . . . ?
C2 B7 B11 B8 -40.9(3) . . . . ?
C1 B7 B11 B8 -96.9(3) . . . . ?
B6 B7 B11 B8 -137.7(3) . . . . ?
C2 B7 B11 B6 96.8(3) . . . . ?
C1 B7 B11 B6 40.8(3) . . . . ?
B8 B7 B11 B6 137.7(3) . . . . ?
C2 B7 B11 B9 -3.7(4) . . . . ?
C1 B7 B11 B9 -59.7(4) . . . . ?
B8 B7 B11 B9 37.1(3) . . . . ?
B6 B7 B11 B9 -100.6(4) . . . . ?
C2 B7 B11 B10 59.3(4) . . . . ?
C1 B7 B11 B10 3.3(4) . . . . ?
B8 B7 B11 B10 100.2(4) . . . . ?
B6 B7 B11 B10 -37.5(3) . . . . ?
C2 B8 B11 B7 41.3(3) . . . . ?
B9 B8 B11 B7 138.3(3) . . . . ?
B3 B8 B11 B7 100.3(4) . . . . ?
C2 B8 B11 B6 3.7(4) . . . . ?
B7 B8 B11 B6 -37.6(3) . . . . ?
B9 B8 B11 B6 100.7(4) . . . . ?
B3 B8 B11 B6 62.7(4) . . . . ?
C2 B8 B11 B9 -97.0(3) . . . . ?
B7 B8 B11 B9 -138.3(3) . . . . ?
B3 B8 B11 B9 -38.0(3) . . . . ?
C2 B8 B11 B10 -59.3(4) . . . . ?
B7 B8 B11 B10 -100.6(4) . . . . ?
B9 B8 B11 B10 37.8(3) . . . . ?
B3 B8 B11 B10 -0.2(4) . . . . ?
C1 B6 B11 B7 -41.1(3) . . . . ?
B10 B6 B11 B7 -137.8(3) . . . . ?
B5 B6 B11 B7 -100.6(4) . . . . ?
C1 B6 B11 B8 -3.6(4) . . . . ?
B7 B6 B11 B8 37.5(3) . . . . ?
B10 B6 B11 B8 -100.3(4) . . . . ?
B5 B6 B11 B8 -63.1(4) . . . . ?
C1 B6 B11 B9 59.5(4) . . . . ?
B7 B6 B11 B9 100.6(4) . . . . ?
B10 B6 B11 B9 -37.2(3) . . . . ?
B5 B6 B11 B9 0.0(4) . . . . ?
C1 B6 B11 B10 96.7(3) . . . . ?
B7 B6 B11 B10 137.8(3) . . . . ?
B5 B6 B11 B10 37.2(3) . . . . ?
B8 B9 B11 B7 -37.0(3) . . . . ?
B10 B9 B11 B7 100.4(4) . . . . ?
B4 B9 B11 B7 64.0(4) . . . . ?
B3 B9 B11 B7 0.4(4) . . . . ?
B10 B9 B11 B8 137.4(3) . . . . ?
B4 B9 B11 B8 101.0(3) . . . . ?
B3 B9 B11 B8 37.5(3) . . . . ?
B8 B9 B11 B6 -100.2(3) . . . . ?
B10 B9 B11 B6 37.2(3) . . . . ?
B4 B9 B11 B6 0.8(4) . . . . ?
B3 B9 B11 B6 -62.8(4) . . . . ?
B8 B9 B11 B10 -137.4(3) . . . . ?
B4 B9 B11 B10 -36.4(3) . . . . ?
B3 B9 B11 B10 -100.0(3) . . . . ?
B5 B10 B11 B7 0.1(5) . . . . ?
B4 B10 B11 B7 -63.6(4) . . . . ?
B6 B10 B11 B7 37.6(3) . . . . ?
B9 B10 B11 B7 -100.6(4) . . . . ?
B5 B10 B11 B8 62.9(4) . . . . ?
B4 B10 B11 B8 -0.8(4) . . . . ?
B6 B10 B11 B8 100.4(4) . . . . ?
B9 B10 B11 B8 -37.8(3) . . . . ?
B5 B10 B11 B6 -37.5(3) . . . . ?
B4 B10 B11 B6 -101.2(4) . . . . ?
B9 B10 B11 B6 -138.2(3) . . . . ?
B5 B10 B11 B9 100.7(4) . . . . ?
B4 B10 B11 B9 37.0(3) . . . . ?
B6 B10 B11 B9 138.2(3) . . . . ?
N20 Ta1 N10 C10 102.3(10) . . . . ?
N30 Ta1 N10 C10 0.4(10) . . . . ?
B4 Ta1 N10 C10 -131.7(9) . . . . ?
B5 Ta1 N10 C10 -163.7(10) . . . . ?
B3 Ta1 N10 C10 -88.8(10) . . . . ?
C1 Ta1 N10 C10 -141.1(10) . . . . ?
C2 Ta1 N10 C10 -105.6(10) . . . . ?
Ta1 N10 C10 N11 -151.1(8) . . . . ?
Ta1 N10 C10 C11 29.4(12) . . . . ?
N10 C10 N11 C13 178.3(4) . . . . ?
C11 C10 N11 C13 -2.3(6) . . . . ?
N10 C10 N11 C12 -4.7(6) . . . . ?
C11 C10 N11 C12 174.8(4) . . . . ?
N30 Ta1 N20 C20 -100(3) . . . . ?
N10 Ta1 N20 C20 153(3) . . . . ?
B4 Ta1 N20 C20 3(3) . . . . ?
B5 Ta1 N20 C20 44(3) . . . . ?
B3 Ta1 N20 C20 -11(3) . . . . ?
C1 Ta1 N20 C20 70(3) . . . . ?
C2 Ta1 N20 C20 56(3) . . . . ?
Ta1 N20 C20 N21 112(3) . . . . ?
Ta1 N20 C20 C21 -69(3) . . . . ?
N20 C20 N21 C23 -179.4(4) . . . . ?
C21 C20 N21 C23 1.7(7) . . . . ?
N20 C20 N21 C22 -1.1(6) . . . . ?
C21 C20 N21 C22 -180.0(4) . . . . ?
N20 Ta1 N30 C30 82.1(9) . . . . ?
N10 Ta1 N30 C30 -172.1(8) . . . . ?
B4 Ta1 N30 C30 -19.3(9) . . . . ?
B5 Ta1 N30 C30 -17.2(10) . . . . ?
B3 Ta1 N30 C30 -57.5(9) . . . . ?
C1 Ta1 N30 C30 -82.7(9) . . . . ?
C2 Ta1 N30 C30 -86.1(9) . . . . ?
Ta1 N30 C30 N31 -165.8(6) . . . . ?
Ta1 N30 C30 C31 15.2(12) . . . . ?
N30 C30 N31 C32 179.3(5) . . . . ?
C31 C30 N31 C32 -1.7(7) . . . . ?
N30 C30 N31 C33 3.7(7) . . . . ?
C31 C30 N31 C33 -177.3(4) . . . . ?
